data_4327367
loop_
_publ_author_name
'Guodong Du'
'Arkady Ellern'
'L. Keith Woo'

_publ_section_title
;
 Reaction of Tin Porphyrins with Vicinal Diols
;
_journal_name_full 'Inorganic Chemistry'
_journal_page_first 2379
_journal_page_last 2386
_journal_paper_doi 10.1021/ic035123+
_journal_volume 43
_journal_year 2004
_chemical_formula_sum 'C62 H46 N4 O2 Sn'
_chemical_formula_weight 997.72
_chemical_name_systematic
;
  ?
;
_space_group_IT_number 14
_symmetry_cell_setting monoclinic
_symmetry_space_group_name_Hall '-P 2ybc'
_symmetry_space_group_name_H-M 'P 1 21/c 1'
_atom_sites_solution_hydrogens geom
_atom_sites_solution_primary direct
_atom_sites_solution_secondary difmap
_audit_creation_method SHELXL-97
_cell_angle_alpha 90.00
_cell_angle_beta 98.477(5)
_cell_angle_gamma 90.00
_cell_formula_units_Z 4
_cell_length_a 10.594(3)
_cell_length_b 32.673(9)
_cell_length_c 15.814(4)
_cell_measurement_reflns_used 980
_cell_measurement_temperature 173(2)
_cell_measurement_theta_max 20.31
_cell_measurement_theta_min 2.31
_cell_volume 5414(3)
_computing_cell_refinement 'Bruker SMART'
_computing_data_collection 'Bruker SMART'
_computing_data_reduction 'Bruker SAINT'
_computing_molecular_graphics 'Bruker SHELXTL'
_computing_publication_material 'Bruker SHELXTL'
_computing_structure_refinement 'SHELXL-97 (Sheldrick, 1997)'
_computing_structure_solution 'SHELXS-97 (Sheldrick, 1990)'
_diffrn_ambient_temperature 173(2)
_diffrn_measured_fraction_theta_full 0.994
_diffrn_measured_fraction_theta_max 0.994
_diffrn_measurement_device_type 'CCD area detector'
_diffrn_measurement_method 'phi and omega scans'
_diffrn_radiation_monochromator graphite
_diffrn_radiation_source 'fine-focus sealed tube'
_diffrn_radiation_type MoK\a
_diffrn_radiation_wavelength 0.71073
_diffrn_reflns_av_R_equivalents 0.1129
_diffrn_reflns_av_sigmaI/netI 0.0863
_diffrn_reflns_limit_h_max 11
_diffrn_reflns_limit_h_min -11
_diffrn_reflns_limit_k_max 34
_diffrn_reflns_limit_k_min -34
_diffrn_reflns_limit_l_max 16
_diffrn_reflns_limit_l_min -16
_diffrn_reflns_number 34104
_diffrn_reflns_theta_full 21.98
_diffrn_reflns_theta_max 21.98
_diffrn_reflns_theta_min 1.80
_exptl_absorpt_coefficient_mu 0.517
_exptl_absorpt_correction_T_max 0.87
_exptl_absorpt_correction_T_min 0.81
_exptl_absorpt_correction_type multi-scan
_exptl_absorpt_process_details Bruker,SADABS
_exptl_crystal_colour red
_exptl_crystal_density_diffrn 1.224
_exptl_crystal_density_meas ?
_exptl_crystal_description prism
_exptl_crystal_F_000 2048
_exptl_crystal_size_max 0.32
_exptl_crystal_size_mid 0.29
_exptl_crystal_size_min 0.21
_refine_diff_density_max 1.348
_refine_diff_density_min -1.359
_refine_diff_density_rms 0.125
_refine_ls_extinction_method none
_refine_ls_goodness_of_fit_ref 1.091
_refine_ls_hydrogen_treatment mixed
_refine_ls_matrix_type full
_refine_ls_number_parameters 622
_refine_ls_number_reflns 6589
_refine_ls_number_restraints 0
_refine_ls_restrained_S_all 1.091
_refine_ls_R_factor_all 0.1255
_refine_ls_R_factor_gt 0.0864
_refine_ls_shift/su_max 0.001
_refine_ls_shift/su_mean 0.000
_refine_ls_structure_factor_coef Fsqd
_refine_ls_weighting_details 'calc w=1/[\s^2^(Fo^2^)+(0.0910P)^2^+47.8523P] where P=(Fo^2^+2Fc^2^)/3'
_refine_ls_weighting_scheme calc
_refine_ls_wR_factor_gt 0.2085
_refine_ls_wR_factor_ref 0.2311
_reflns_number_gt 4630
_reflns_number_total 6589
_reflns_threshold_expression >2sigma(I)
_cod_data_source_file ic0351232Bsi20030925_120638.cif
_cod_data_source_block woo14
_cod_depositor_comments
;
The following automatic conversions were performed:

'_exptl_crystal_density_meas' value 'none' was changed to '?' - the
value is perceived as not measured.

Automatic conversion script
Id: cif_fix_values 3008 2015-01-20 13:52:24Z robertas 
;
_cod_original_cell_volume 5414(2)
_cod_database_code 4327367

loop_
_symmetry_equiv_pos_as_xyz
'x, y, z'
'-x, y+1/2, -z+1/2'
'-x, -y, -z'
'x, -y-1/2, z-1/2'

loop_
_atom_site_label
_atom_site_type_symbol
_atom_site_fract_x
_atom_site_fract_y
_atom_site_fract_z
_atom_site_U_iso_or_equiv
_atom_site_adp_type
_atom_site_occupancy
_atom_site_symmetry_multiplicity
_atom_site_calc_flag
_atom_site_refinement_flags
Sn1 Sn 0.57633(7) 0.85753(2) 0.59470(5) 0.0354(3) Uani 1 1 d .
C1 C 0.3606(9) 0.8858(3) 0.4550(6) 0.030(2) Uani 1 1 d .
C2 C 0.3205(11) 0.8819(3) 0.3662(8) 0.045(3) Uani 1 1 d .
H2A H 0.2408 0.8909 0.3364 0.054 Uiso 1 1 calc R
C3 C 0.4154(10) 0.8631(3) 0.3297(7) 0.040(3) Uani 1 1 d .
H3A H 0.4131 0.8561 0.2712 0.048 Uiso 1 1 calc R
C4 C 0.5170(9) 0.8563(3) 0.3971(6) 0.032(2) Uani 1 1 d .
C5 C 0.6322(10) 0.8352(3) 0.3894(7) 0.033(3) Uani 1 1 d .
C6 C 0.6527(10) 0.8236(3) 0.3018(7) 0.035(3) Uani 1 1 d .
C7 C 0.6672(13) 0.8538(4) 0.2418(8) 0.061(4) Uani 1 1 d .
H7A H 0.6638 0.8819 0.2571 0.073 Uiso 1 1 calc R
C8 C 0.6864(16) 0.8431(4) 0.1600(9) 0.078(5) Uani 1 1 d .
H8A H 0.6985 0.8640 0.1202 0.094 Uiso 1 1 calc R
C9 C 0.6885(12) 0.8023(4) 0.1349(9) 0.054(3) Uani 1 1 d .
C10 C 0.7022(16) 0.7910(5) 0.0439(9) 0.079(5) Uani 1 1 d .
H10A H 0.6972 0.7612 0.0372 0.119 Uiso 1 1 calc R
H10B H 0.7849 0.8007 0.0310 0.119 Uiso 1 1 calc R
H10C H 0.6335 0.8039 0.0045 0.119 Uiso 1 1 calc R
C11 C 0.6787(10) 0.7736(4) 0.1951(8) 0.044(3) Uani 1 1 d .
H11A H 0.6839 0.7455 0.1804 0.052 Uiso 1 1 calc R
C12 C 0.6618(9) 0.7838(3) 0.2759(7) 0.035(3) Uani 1 1 d .
H12A H 0.6560 0.7625 0.3161 0.041 Uiso 1 1 calc R
C13 C 0.7273(9) 0.8235(3) 0.4566(7) 0.032(3) Uani 1 1 d .
C14 C 0.8471(10) 0.8044(3) 0.4482(8) 0.039(3) Uani 1 1 d .
H14A H 0.8754 0.7967 0.3962 0.047 Uiso 1 1 calc R
C15 C 0.9118(10) 0.7994(3) 0.5270(7) 0.041(3) Uani 1 1 d .
H15A H 0.9935 0.7871 0.5405 0.049 Uiso 1 1 calc R
C16 C 0.8366(10) 0.8158(3) 0.5878(7) 0.035(3) Uani 1 1 d .
C17 C 0.8708(10) 0.8175(3) 0.6750(7) 0.036(3) Uani 1 1 d .
C18 C 1.0024(10) 0.8019(3) 0.7116(7) 0.040(3) Uani 1 1 d .
C19 C 1.1024(11) 0.8282(4) 0.7285(9) 0.065(4) Uani 1 1 d .
H19A H 1.0894 0.8566 0.7173 0.077 Uiso 1 1 calc R
C20 C 1.2211(12) 0.8144(4) 0.7614(9) 0.066(4) Uani 1 1 d .
H20A H 1.2895 0.8334 0.7716 0.079 Uiso 1 1 calc R
C21 C 1.2438(10) 0.7744(4) 0.7798(8) 0.050(3) Uani 1 1 d .
C22 C 1.3758(11) 0.7603(5) 0.8215(10) 0.080(5) Uani 1 1 d .
H22A H 1.4360 0.7832 0.8234 0.119 Uiso 1 1 calc R
H22B H 1.4048 0.7378 0.7881 0.119 Uiso 1 1 calc R
H22C H 1.3714 0.7509 0.8798 0.119 Uiso 1 1 calc R
C23 C 1.1458(12) 0.7482(4) 0.7643(10) 0.069(4) Uani 1 1 d .
H23A H 1.1596 0.7200 0.7773 0.083 Uiso 1 1 calc R
C24 C 1.0236(11) 0.7616(4) 0.7294(9) 0.058(4) Uani 1 1 d .
H24A H 0.9556 0.7425 0.7182 0.070 Uiso 1 1 calc R
C25 C 0.8020(10) 0.8341(3) 0.7359(7) 0.034(3) Uani 1 1 d .
C26 C 0.8435(11) 0.8388(3) 0.8256(7) 0.044(3) Uani 1 1 d .
H26 H 0.9215 0.8290 0.8562 0.053 Uiso 1 1 calc R
C27 C 0.7525(11) 0.8597(4) 0.8594(7) 0.048(3) Uani 1 1 d .
H27A H 0.7553 0.8673 0.9176 0.057 Uiso 1 1 calc R
C28 C 0.6514(10) 0.8683(3) 0.7913(8) 0.045(3) Uani 1 1 d .
C29 C 0.5413(11) 0.8915(3) 0.7995(7) 0.044(3) Uani 1 1 d .
C30 C 0.5341(12) 0.9083(4) 0.8856(7) 0.046(3) Uani 1 1 d .
C31 C 0.5976(17) 0.9431(5) 0.9098(10) 0.080(5) Uani 1 1 d .
H31A H 0.6391 0.9576 0.8697 0.097 Uiso 1 1 calc R
C32 C 0.6032(19) 0.9580(5) 0.9926(10) 0.090(5) Uani 1 1 d .
H32A H 0.6506 0.9823 1.0077 0.108 Uiso 1 1 calc R
C33 C 0.5459(18) 0.9401(5) 1.0512(10) 0.075(5) Uani 1 1 d .
C34 C 0.553(2) 0.9551(6) 1.1424(10) 0.143(10) Uani 1 1 d .
H34A H 0.6044 0.9801 1.1500 0.214 Uiso 1 1 calc R
H34B H 0.5914 0.9340 1.1818 0.214 Uiso 1 1 calc R
H34C H 0.4663 0.9611 1.1543 0.214 Uiso 1 1 calc R
C35 C 0.4763(18) 0.9067(7) 1.0266(10) 0.100(6) Uani 1 1 d .
H35A H 0.4301 0.8939 1.0665 0.120 Uiso 1 1 calc R
C36 C 0.4689(15) 0.8897(5) 0.9429(10) 0.081(5) Uani 1 1 d .
H36A H 0.4195 0.8659 0.9275 0.097 Uiso 1 1 calc R
C37 C 0.4431(10) 0.9014(3) 0.7318(7) 0.039(3) Uani 1 1 d .
C38 C 0.3307(11) 0.9247(3) 0.7407(8) 0.043(3) Uani 1 1 d .
H38A H 0.3102 0.9367 0.7917 0.051 Uiso 1 1 calc R
C39 C 0.2607(10) 0.9263(3) 0.6630(7) 0.041(3) Uani 1 1 d .
H39A H 0.1796 0.9390 0.6498 0.049 Uiso 1 1 calc R
C40 C 0.3275(9) 0.9056(3) 0.6032(7) 0.033(3) Uani 1 1 d .
C41 C 0.2908(9) 0.9024(3) 0.5159(7) 0.032(3) Uani 1 1 d .
C42 C 0.1585(9) 0.9185(3) 0.4821(7) 0.032(2) Uani 1 1 d .
C43 C 0.1400(10) 0.9537(3) 0.4362(7) 0.042(3) Uani 1 1 d .
H43A H 0.2110 0.9685 0.4219 0.050 Uiso 1 1 calc R
C44 C 0.0148(10) 0.9681(4) 0.4100(8) 0.048(3) Uani 1 1 d .
H44A H 0.0026 0.9935 0.3807 0.057 Uiso 1 1 calc R
C45 C -0.0893(10) 0.9463(3) 0.4258(7) 0.040(3) Uani 1 1 d .
C46 C -0.2243(10) 0.9609(4) 0.3963(9) 0.056(4) Uani 1 1 d .
H46A H -0.2849 0.9411 0.4140 0.084 Uiso 1 1 calc R
H46B H -0.2383 0.9634 0.3339 0.084 Uiso 1 1 calc R
H46C H -0.2369 0.9876 0.4220 0.084 Uiso 1 1 calc R
C47 C -0.0688(11) 0.9114(4) 0.4722(10) 0.065(4) Uani 1 1 d .
H47A H -0.1396 0.8962 0.4854 0.078 Uiso 1 1 calc R
C48 C 0.0543(11) 0.8976(4) 0.5007(9) 0.061(4) Uani 1 1 d .
H48A H 0.0661 0.8732 0.5337 0.073 Uiso 1 1 calc R
C49 C 0.6777(10) 0.9448(3) 0.6255(7) 0.036(3) Uani 1 1 d .
C50 C 0.5790(12) 0.9732(4) 0.6148(9) 0.058(4) Uani 1 1 d .
H50A H 0.5072 0.9682 0.5725 0.069 Uiso 1 1 calc R
C51 C 0.5813(15) 1.0083(4) 0.6634(11) 0.071(4) Uani 1 1 d .
H51A H 0.5139 1.0277 0.6539 0.085 Uiso 1 1 calc R
C52 C 0.6840(18) 1.0144(5) 0.7257(11) 0.075(5) Uani 1 1 d .
H52A H 0.6848 1.0379 0.7612 0.090 Uiso 1 1 calc R
C53 C 0.7848(16) 0.9882(4) 0.7389(9) 0.067(4) Uani 1 1 d .
H53A H 0.8561 0.9935 0.7814 0.081 Uiso 1 1 calc R
C54 C 0.7801(12) 0.9544(4) 0.6898(8) 0.051(3) Uani 1 1 d .
C55 C 0.4704(11) 0.8019(3) 0.5961(7) 0.038(3) Uani 1 1 d .
C56 C 0.4003(11) 0.7732(4) 0.5835(7) 0.042(3) Uani 1 1 d .
C57 C 0.3114(10) 0.7401(3) 0.5659(8) 0.041(3) Uani 1 1 d .
C58 C 0.3273(12) 0.7050(4) 0.6097(9) 0.066(4) Uani 1 1 d .
H58A H 0.3994 0.7018 0.6527 0.079 Uiso 1 1 calc R
C59 C 0.2395(16) 0.6727(4) 0.5935(11) 0.086(5) Uani 1 1 d .
H59A H 0.2516 0.6480 0.6253 0.104 Uiso 1 1 calc R
C60 C 0.1342(14) 0.6775(5) 0.5302(12) 0.087(5) Uani 1 1 d .
H60A H 0.0735 0.6561 0.5185 0.105 Uiso 1 1 calc R
C61 C 0.1192(14) 0.7140(5) 0.4842(11) 0.085(5) Uani 1 1 d .
H61A H 0.0478 0.7177 0.4410 0.102 Uiso 1 1 calc R
C62 C 0.2087(12) 0.7446(4) 0.5018(9) 0.060(4) Uani 1 1 d .
H62A H 0.1996 0.7691 0.4693 0.072 Uiso 1 1 calc R
N1 N 0.4821(7) 0.8700(2) 0.4718(5) 0.031(2) Uani 1 1 d .
N2 N 0.7247(8) 0.8292(2) 0.5419(5) 0.032(2) Uani 1 1 d .
N3 N 0.6834(8) 0.8519(3) 0.7170(6) 0.035(2) Uani 1 1 d .
N4 N 0.4379(8) 0.8911(3) 0.6478(6) 0.037(2) Uani 1 1 d .
O1 O 0.6815(6) 0.9105(2) 0.5828(5) 0.0408(19) Uani 1 1 d .
O2 O 0.8816(9) 0.9275(3) 0.6963(7) 0.095(4) Uani 1 1 d .
H2B H 0.9383 0.9350 0.7361 0.142 Uiso 1 1 calc R

loop_
_atom_site_aniso_label
_atom_site_aniso_U_11
_atom_site_aniso_U_22
_atom_site_aniso_U_33
_atom_site_aniso_U_23
_atom_site_aniso_U_13
_atom_site_aniso_U_12
Sn1 0.0187(4) 0.0379(5) 0.0496(5) 0.0040(4) 0.0054(3) 0.0029(4)
C1 0.026(6) 0.029(6) 0.032(6) 0.005(5) 0.000(5) -0.004(5)
C2 0.035(7) 0.038(7) 0.060(9) 0.005(6) -0.001(6) 0.001(6)
C3 0.036(7) 0.045(7) 0.041(7) -0.008(5) 0.007(6) 0.011(6)
C4 0.030(6) 0.030(6) 0.037(6) 0.009(5) 0.006(5) 0.004(5)
C5 0.031(6) 0.024(6) 0.045(7) 0.000(5) 0.011(5) -0.001(5)
C6 0.027(6) 0.035(6) 0.043(7) 0.001(5) 0.004(5) 0.008(5)
C7 0.085(10) 0.042(7) 0.061(9) 0.010(7) 0.028(8) 0.004(7)
C8 0.117(14) 0.060(10) 0.062(10) 0.021(8) 0.028(9) 0.002(9)
C9 0.045(8) 0.049(8) 0.068(9) 0.003(7) 0.007(7) 0.015(6)
C10 0.104(13) 0.082(11) 0.060(10) 0.005(8) 0.039(9) 0.023(9)
C11 0.026(6) 0.043(7) 0.064(9) -0.007(7) 0.013(6) 0.002(5)
C12 0.013(5) 0.041(7) 0.050(8) -0.001(6) 0.005(5) -0.003(5)
C13 0.023(6) 0.031(6) 0.044(7) 0.004(5) 0.012(5) -0.003(5)
C14 0.018(6) 0.050(7) 0.051(8) 0.002(6) 0.011(6) 0.002(5)
C15 0.027(6) 0.037(7) 0.058(8) 0.002(6) 0.005(6) 0.000(5)
C16 0.028(6) 0.038(6) 0.038(7) 0.000(5) 0.005(5) 0.003(5)
C17 0.030(6) 0.028(6) 0.049(8) 0.004(5) 0.010(6) -0.003(5)
C18 0.025(6) 0.048(7) 0.047(7) 0.001(6) 0.009(5) 0.006(6)
C19 0.026(7) 0.059(9) 0.102(11) 0.029(8) -0.011(7) -0.004(6)
C20 0.028(8) 0.065(10) 0.103(12) 0.020(8) 0.002(7) -0.008(7)
C21 0.019(7) 0.080(10) 0.052(8) 0.006(7) 0.008(6) 0.019(7)
C22 0.021(7) 0.115(13) 0.100(12) 0.020(10) -0.001(7) 0.022(8)
C23 0.032(8) 0.056(8) 0.118(13) 0.008(8) 0.001(8) 0.021(7)
C24 0.030(7) 0.043(8) 0.098(11) 0.000(7) -0.002(7) 0.009(6)
C25 0.027(6) 0.039(6) 0.040(7) 0.012(5) 0.013(5) 0.008(5)
C26 0.036(7) 0.055(7) 0.042(8) 0.010(6) 0.002(6) 0.011(6)
C27 0.039(7) 0.068(8) 0.035(7) 0.009(6) 0.005(6) 0.021(7)
C28 0.026(7) 0.052(8) 0.060(8) 0.010(6) 0.014(6) 0.011(6)
C29 0.037(7) 0.047(7) 0.051(8) 0.016(6) 0.014(6) 0.005(6)
C30 0.048(8) 0.062(9) 0.031(7) 0.015(6) 0.013(6) 0.019(7)
C31 0.125(15) 0.058(10) 0.065(11) 0.005(8) 0.038(10) 0.002(10)
C32 0.142(17) 0.065(10) 0.065(11) -0.002(9) 0.026(11) 0.003(10)
C33 0.103(13) 0.072(11) 0.055(10) 0.016(9) 0.022(10) 0.026(10)
C34 0.24(3) 0.139(17) 0.055(11) -0.004(11) 0.042(14) 0.099(18)
C35 0.105(15) 0.152(18) 0.053(11) 0.012(11) 0.042(10) -0.010(13)
C36 0.079(11) 0.094(12) 0.073(11) 0.012(9) 0.021(9) 0.001(9)
C37 0.031(6) 0.046(7) 0.041(8) 0.017(6) 0.007(5) 0.006(5)
C38 0.042(7) 0.045(7) 0.047(8) 0.008(6) 0.027(6) 0.018(6)
C39 0.025(6) 0.055(7) 0.046(7) 0.010(6) 0.016(6) 0.002(5)
C40 0.020(6) 0.039(6) 0.038(7) 0.010(5) 0.001(5) -0.004(5)
C41 0.013(5) 0.029(6) 0.053(8) 0.010(5) 0.005(5) -0.002(4)
C42 0.021(6) 0.030(6) 0.045(7) 0.000(5) 0.006(5) 0.000(5)
C43 0.019(6) 0.045(7) 0.062(8) 0.015(6) 0.009(6) -0.005(5)
C44 0.023(7) 0.051(7) 0.068(9) 0.014(6) 0.001(6) 0.006(6)
C45 0.028(7) 0.035(6) 0.056(8) -0.001(6) 0.003(6) 0.001(5)
C46 0.014(6) 0.071(9) 0.082(10) 0.019(7) 0.001(6) 0.006(6)
C47 0.024(7) 0.053(8) 0.120(12) 0.028(8) 0.014(7) -0.003(6)
C48 0.032(7) 0.049(8) 0.098(11) 0.027(7) 0.001(7) 0.004(6)
C49 0.035(7) 0.031(6) 0.044(7) 0.008(5) 0.013(6) -0.001(5)
C50 0.032(7) 0.046(8) 0.098(11) 0.017(7) 0.018(7) -0.005(6)
C51 0.049(9) 0.050(9) 0.125(14) -0.008(9) 0.049(10) -0.003(7)
C52 0.092(13) 0.061(10) 0.087(12) -0.005(9) 0.057(11) -0.016(10)
C53 0.086(12) 0.057(9) 0.057(9) 0.000(7) 0.002(8) -0.024(9)
C54 0.040(8) 0.046(8) 0.064(9) 0.007(7) 0.002(7) 0.000(6)
C55 0.032(7) 0.042(7) 0.040(7) 0.001(5) 0.006(5) 0.006(6)
C56 0.029(6) 0.040(7) 0.054(8) 0.000(6) 0.002(6) 0.006(6)
C57 0.029(7) 0.033(7) 0.060(8) -0.006(6) 0.007(6) -0.003(5)
C58 0.043(8) 0.056(9) 0.093(11) -0.005(8) -0.010(7) -0.007(7)
C59 0.076(12) 0.057(10) 0.121(14) -0.002(9) -0.005(11) -0.022(9)
C60 0.044(9) 0.081(12) 0.135(15) -0.027(11) 0.009(10) -0.022(8)
C61 0.057(10) 0.072(11) 0.114(14) -0.015(10) -0.031(9) -0.015(8)
C62 0.049(8) 0.051(8) 0.077(10) -0.009(7) -0.002(7) -0.006(7)
N1 0.018(5) 0.030(5) 0.047(6) 0.006(4) 0.014(4) -0.001(4)
N2 0.021(5) 0.031(5) 0.043(6) 0.002(4) 0.001(4) -0.002(4)
N3 0.020(5) 0.040(5) 0.045(6) 0.007(4) 0.010(4) 0.006(4)
N4 0.029(5) 0.042(5) 0.040(6) 0.010(4) 0.008(4) 0.002(4)
O1 0.023(4) 0.035(4) 0.064(5) -0.002(4) 0.006(4) -0.001(3)
O2 0.064(7) 0.069(7) 0.133(9) 0.024(6) -0.045(6) -0.011(6)

loop_
_atom_type_symbol
_atom_type_description
_atom_type_scat_dispersion_real
_atom_type_scat_dispersion_imag
_atom_type_scat_source
C C 0.0033 0.0016 'International Tables Vol C Tables 4.2.6.8 and 6.1.1.4'
H H 0.0000 0.0000 'International Tables Vol C Tables 4.2.6.8 and 6.1.1.4'
N N 0.0061 0.0033 'International Tables Vol C Tables 4.2.6.8 and 6.1.1.4'
O O 0.0106 0.0060 'International Tables Vol C Tables 4.2.6.8 and 6.1.1.4'
Sn Sn -0.6537 1.4246 'International Tables Vol C Tables 4.2.6.8 and 6.1.1.4'

loop_
_geom_angle_atom_site_label_1
_geom_angle_atom_site_label_2
_geom_angle_atom_site_label_3
_geom_angle
O1 Sn1 N1 86.7(3)
O1 Sn1 N2 83.6(3)
N1 Sn1 N2 90.0(3)
O1 Sn1 N3 86.1(3)
N1 Sn1 N3 172.8(3)
N2 Sn1 N3 89.6(3)
O1 Sn1 N4 90.9(3)
N1 Sn1 N4 90.2(3)
N2 Sn1 N4 174.5(3)
N3 Sn1 N4 89.5(3)
O1 Sn1 C55 175.2(4)
N1 Sn1 C55 89.8(4)
N2 Sn1 C55 93.1(3)
N3 Sn1 C55 97.4(4)
N4 Sn1 C55 92.4(4)
N1 C1 C41 125.8(9)
N1 C1 C2 107.1(9)
C41 C1 C2 127.1(10)
C3 C2 C1 109.0(10)
C3 C2 H2A 125.5
C1 C2 H2A 125.5
C2 C3 C4 106.0(10)
C2 C3 H3A 127.0
C4 C3 H3A 127.0
N1 C4 C3 109.1(9)
N1 C4 C5 125.3(9)
C3 C4 C5 125.4(10)
C13 C5 C4 126.6(10)
C13 C5 C6 116.7(9)
C4 C5 C6 116.7(9)
C12 C6 C7 116.7(11)
C12 C6 C5 123.2(10)
C7 C6 C5 120.1(10)
C8 C7 C6 120.3(12)
C8 C7 H7A 119.8
C6 C7 H7A 119.8
C7 C8 C9 121.2(13)
C7 C8 H8A 119.4
C9 C8 H8A 119.4
C11 C9 C8 117.3(12)
C11 C9 C10 121.9(12)
C8 C9 C10 120.8(12)
C9 C10 H10A 109.5
C9 C10 H10B 109.5
H10A C10 H10B 109.5
C9 C10 H10C 109.5
H10A C10 H10C 109.5
H10B C10 H10C 109.5
C9 C11 C12 121.8(11)
C9 C11 H11A 119.1
C12 C11 H11A 119.1
C11 C12 C6 122.6(11)
C11 C12 H12A 118.7
C6 C12 H12A 118.7
N2 C13 C5 126.3(9)
N2 C13 C14 107.3(9)
C5 C13 C14 126.3(10)
C15 C14 C13 107.7(10)
C15 C14 H14A 126.2
C13 C14 H14A 126.2
C14 C15 C16 108.6(10)
C14 C15 H15A 125.7
C16 C15 H15A 125.7
N2 C16 C17 126.8(10)
N2 C16 C15 106.7(9)
C17 C16 C15 126.5(10)
C16 C17 C25 128.2(10)
C16 C17 C18 117.4(9)
C25 C17 C18 114.2(10)
C24 C18 C19 118.2(11)
C24 C18 C17 121.3(10)
C19 C18 C17 120.5(10)
C18 C19 C20 120.9(12)
C18 C19 H19A 119.6
C20 C19 H19A 119.6
C21 C20 C19 121.8(12)
C21 C20 H20A 119.1
C19 C20 H20A 119.1
C23 C21 C20 118.0(11)
C23 C21 C22 121.4(13)
C20 C21 C22 120.5(13)
C21 C22 H22A 109.5
C21 C22 H22B 109.5
H22A C22 H22B 109.5
C21 C22 H22C 109.5
H22A C22 H22C 109.5
H22B C22 H22C 109.5
C21 C23 C24 121.2(12)
C21 C23 H23A 119.4
C24 C23 H23A 119.4
C18 C24 C23 119.9(12)
C18 C24 H24A 120.0
C23 C24 H24A 120.0
N3 C25 C17 124.4(10)
N3 C25 C26 107.9(9)
C17 C25 C26 127.5(10)
C27 C26 C25 108.3(10)
C27 C26 H26 125.9
C25 C26 H26 125.9
C26 C27 C28 107.4(10)
C26 C27 H27A 126.3
C28 C27 H27A 126.3
N3 C28 C29 126.6(11)
N3 C28 C27 108.4(9)
C29 C28 C27 124.9(11)
C28 C29 C37 125.2(11)
C28 C29 C30 116.0(10)
C37 C29 C30 118.6(10)
C31 C30 C36 117.9(13)
C31 C30 C29 118.9(11)
C36 C30 C29 123.1(13)
C30 C31 C32 120.9(14)
C30 C31 H31A 119.6
C32 C31 H31A 119.6
C33 C32 C31 123.2(17)
C33 C32 H32A 118.4
C31 C32 H32A 118.4
C32 C33 C35 116.6(16)
C32 C33 C34 124.4(19)
C35 C33 C34 119.1(17)
C33 C34 H34A 109.5
C33 C34 H34B 109.5
H34A C34 H34B 109.5
C33 C34 H34C 109.5
H34A C34 H34C 109.5
H34B C34 H34C 109.5
C33 C35 C36 122.5(15)
C33 C35 H35A 118.7
C36 C35 H35A 118.7
C30 C36 C35 118.7(16)
C30 C36 H36A 120.6
C35 C36 H36A 120.6
N4 C37 C29 126.9(10)
N4 C37 C38 108.1(9)
C29 C37 C38 124.9(11)
C39 C38 C37 106.6(10)
C39 C38 H38A 126.7
C37 C38 H38A 126.7
C38 C39 C40 109.1(10)
C38 C39 H39A 125.5
C40 C39 H39A 125.5
N4 C40 C41 125.8(10)
N4 C40 C39 107.1(9)
C41 C40 C39 127.1(10)
C40 C41 C1 127.9(9)
C40 C41 C42 115.7(9)
C1 C41 C42 116.4(9)
C43 C42 C48 118.7(10)
C43 C42 C41 122.3(9)
C48 C42 C41 119.0(9)
C42 C43 C44 119.6(10)
C42 C43 H43A 120.2
C44 C43 H43A 120.2
C45 C44 C43 121.5(11)
C45 C44 H44A 119.2
C43 C44 H44A 119.2
C47 C45 C44 117.8(10)
C47 C45 C46 120.1(10)
C44 C45 C46 122.1(10)
C45 C46 H46A 109.5
C45 C46 H46B 109.5
H46A C46 H46B 109.5
C45 C46 H46C 109.5
H46A C46 H46C 109.5
H46B C46 H46C 109.5
C45 C47 C48 121.2(11)
C45 C47 H47A 119.4
C48 C47 H47A 119.4
C42 C48 C47 121.0(11)
C42 C48 H48A 119.5
C47 C48 H48A 119.5
O1 C49 C50 125.9(11)
O1 C49 C54 118.9(10)
C50 C49 C54 115.2(11)
C51 C50 C49 122.5(13)
C51 C50 H50A 118.8
C49 C50 H50A 118.8
C52 C51 C50 117.9(14)
C52 C51 H51A 121.1
C50 C51 H51A 121.1
C53 C52 C51 122.8(14)
C53 C52 H52A 118.6
C51 C52 H52A 118.6
C54 C53 C52 117.7(14)
C54 C53 H53A 121.1
C52 C53 H53A 121.1
C53 C54 O2 121.1(13)
C53 C54 C49 123.9(12)
O2 C54 C49 114.9(11)
C56 C55 Sn1 168.5(10)
C55 C56 C57 177.1(12)
C58 C57 C62 119.7(11)
C58 C57 C56 121.2(11)
C62 C57 C56 119.2(11)
C57 C58 C59 121.3(13)
C57 C58 H58A 119.3
C59 C58 H58A 119.3
C60 C59 C58 119.1(15)
C60 C59 H59A 120.4
C58 C59 H59A 120.4
C61 C60 C59 119.2(14)
C61 C60 H60A 120.4
C59 C60 H60A 120.4
C62 C61 C60 119.5(14)
C62 C61 H61A 120.2
C60 C61 H61A 120.2
C61 C62 C57 121.1(13)
C61 C62 H62A 119.5
C57 C62 H62A 119.5
C4 N1 C1 108.8(8)
C4 N1 Sn1 126.0(6)
C1 N1 Sn1 123.9(7)
C13 N2 C16 109.7(8)
C13 N2 Sn1 125.3(6)
C16 N2 Sn1 124.9(7)
C28 N3 C25 108.1(9)
C28 N3 Sn1 125.8(7)
C25 N3 Sn1 126.0(7)
C40 N4 C37 109.1(9)
C40 N4 Sn1 125.0(7)
C37 N4 Sn1 125.9(7)
C49 O1 Sn1 127.3(6)
C54 O2 H2B 109.5

loop_
_geom_bond_atom_site_label_1
_geom_bond_atom_site_label_2
_geom_bond_distance
Sn1 O1 2.083(7)
Sn1 N1 2.090(9)
Sn1 N2 2.100(8)
Sn1 N3 2.101(9)
Sn1 N4 2.102(9)
Sn1 C55 2.139(12)
C1 N1 1.375(12)
C1 C41 1.406(14)
C1 C2 1.412(15)
C2 C3 1.376(15)
C2 H2A 0.9500
C3 C4 1.417(15)
C3 H3A 0.9500
C4 N1 1.365(13)
C4 C5 1.422(14)
C5 C13 1.406(15)
C5 C6 1.483(14)
C6 C12 1.371(14)
C6 C7 1.393(15)
C7 C8 1.384(18)
C7 H7A 0.9500
C8 C9 1.392(18)
C8 H8A 0.9500
C9 C11 1.352(16)
C9 C10 1.514(18)
C10 H10A 0.9800
C10 H10B 0.9800
C10 H10C 0.9800
C11 C12 1.359(15)
C11 H11A 0.9500
C12 H12A 0.9500
C13 N2 1.366(13)
C13 C14 1.438(14)
C14 C15 1.341(15)
C14 H14A 0.9500
C15 C16 1.438(15)
C15 H15A 0.9500
C16 N2 1.367(13)
C16 C17 1.375(14)
C17 C25 1.400(14)
C17 C18 1.517(15)
C18 C24 1.359(15)
C18 C19 1.360(16)
C19 C20 1.364(17)
C19 H19A 0.9500
C20 C21 1.352(17)
C20 H20A 0.9500
C21 C23 1.341(18)
C21 C22 1.527(16)
C22 H22A 0.9800
C22 H22B 0.9800
C22 H22C 0.9800
C23 C24 1.401(17)
C23 H23A 0.9500
C24 H24A 0.9500
C25 N3 1.378(13)
C25 C26 1.430(15)
C26 C27 1.354(15)
C26 H26 0.9500
C27 C28 1.430(16)
C27 H27A 0.9500
C28 N3 1.378(14)
C28 C29 1.413(15)
C29 C37 1.416(15)
C29 C30 1.480(16)
C30 C31 1.346(19)
C30 C36 1.361(18)
C31 C32 1.39(2)
C31 H31A 0.9500
C32 C33 1.32(2)
C32 H32A 0.9500
C33 C35 1.34(2)
C33 C34 1.51(2)
C34 H34A 0.9800
C34 H34B 0.9800
C34 H34C 0.9800
C35 C36 1.43(2)
C35 H35A 0.9500
C36 H36A 0.9500
C37 N4 1.363(13)
C37 C38 1.438(15)
C38 C39 1.339(15)
C38 H38A 0.9500
C39 C40 1.431(15)
C39 H39A 0.9500
C40 N4 1.359(13)
C40 C41 1.383(14)
C41 C42 1.519(14)
C42 C43 1.358(14)
C42 C48 1.368(15)
C43 C44 1.410(15)
C43 H43A 0.9500
C44 C45 1.367(15)
C44 H44A 0.9500
C45 C47 1.355(16)
C45 C46 1.514(15)
C46 H46A 0.9800
C46 H46B 0.9800
C46 H46C 0.9800
C47 C48 1.390(16)
C47 H47A 0.9500
C48 H48A 0.9500
C49 O1 1.311(12)
C49 C50 1.389(16)
C49 C54 1.408(16)
C50 C51 1.380(18)
C50 H50A 0.9500
C51 C52 1.37(2)
C51 H51A 0.9500
C52 C53 1.36(2)
C52 H52A 0.9500
C53 C54 1.346(17)
C53 H53A 0.9500
C54 O2 1.381(15)
C55 C56 1.194(15)
C56 C57 1.434(16)
C57 C58 1.338(17)
C57 C62 1.381(16)
C58 C59 1.404(18)
C58 H58A 0.9500
C59 C60 1.39(2)
C59 H59A 0.9500
C60 C61 1.39(2)
C60 H60A 0.9500
C61 C62 1.378(18)
C61 H61A 0.9500
C62 H62A 0.9500
O2 H2B 0.8400
